data_4035404
loop_
_publ_author_name
'Kinens, Artis'
'Balkaitis, Simonas'
'Suna, Edgars'

_publ_section_title
;
 Preparative-Scale Synthesis of Vedejs Chiral DMAP Catalysts.
;
_journal_issue 20
_journal_name_full 'The Journal of organic chemistry'
_journal_page_first 12449
_journal_page_last 12459
_journal_paper_doi 10.1021/acs.joc.8b01687
_journal_volume 83
_journal_year 2018
_chemical_absolute_configuration rmad
_chemical_formula_moiety 'C34 H38 Cl2 N2 O2 Zn'
_chemical_formula_sum 'C34 H38 Cl2 N2 O2 Zn'
_chemical_formula_weight 642.93
_space_group_IT_number 4
_space_group_name_Hall 'P 2yb'
_space_group_name_H-M_alt 'P 1 21 1'
_symmetry_cell_setting monoclinic
_symmetry_space_group_name_H-M 'P 1 21 1'
_atom_sites_solution_hydrogens mixed
_atom_sites_solution_primary direct
_atom_sites_solution_secondary difmap
_audit_creation_method SHELXL
_cell_angle_alpha 90.00
_cell_angle_beta 101.7616(16)
_cell_angle_gamma 90.00
_cell_formula_units_Z 2
_cell_length_a 8.8724(3)
_cell_length_b 15.4191(5)
_cell_length_c 11.6823(3)
_cell_measurement_reflns_used 3723
_cell_measurement_temperature 173(2)
_cell_measurement_theta_max 27.5
_cell_measurement_theta_min 0.9
_cell_volume 1564.64(8)
_computing_structure_refinement 'SHELXL (Sheldrick, 2008)'
_computing_structure_solution 'SHELXS-97 (Sheldrick, 1990)'
_diffrn_ambient_temperature 173(2)
_diffrn_measured_fraction_theta_full 0.98
_diffrn_measured_fraction_theta_max 0.98
_diffrn_measurement_device_type 'Bruker-Nonius KappaCCD'
_diffrn_measurement_method '\f and \w scan'
_diffrn_radiation_monochromator graphite
_diffrn_radiation_source 'fine-focus sealed tube'
_diffrn_radiation_type MoK\a
_diffrn_radiation_wavelength 0.71073
_diffrn_reflns_av_R_equivalents 0.0431
_diffrn_reflns_av_sigmaI/netI 0.0830
_diffrn_reflns_limit_h_max 11
_diffrn_reflns_limit_h_min -11
_diffrn_reflns_limit_k_max 20
_diffrn_reflns_limit_k_min -18
_diffrn_reflns_limit_l_max 15
_diffrn_reflns_limit_l_min -15
_diffrn_reflns_number 6932
_diffrn_reflns_theta_full 29.0
_diffrn_reflns_theta_max 29.0
_diffrn_reflns_theta_min 1.7
_exptl_absorpt_coefficient_mu 0.989
_exptl_absorpt_correction_type none
_exptl_crystal_colour Colourless
_exptl_crystal_density_diffrn 1.365
_exptl_crystal_density_method 'not measured'
_exptl_crystal_description 'Prism '
_exptl_crystal_F_000 672
_exptl_crystal_size_max 0.23
_exptl_crystal_size_mid 0.17
_exptl_crystal_size_min 0.12
_refine_diff_density_max 0.399
_refine_diff_density_min -0.426
_refine_diff_density_rms 0.075
_refine_ls_abs_structure_details 'Flack H D (1983), Acta Cryst. A39, 876-881'
_refine_ls_abs_structure_Flack -0.012(11)
_refine_ls_extinction_method none
_refine_ls_goodness_of_fit_ref 1.062
_refine_ls_hydrogen_treatment mixed
_refine_ls_matrix_type full
_refine_ls_number_parameters 394
_refine_ls_number_reflns 6922
_refine_ls_number_restraints 1
_refine_ls_restrained_S_all 1.062
_refine_ls_R_factor_all 0.0777
_refine_ls_R_factor_gt 0.0506
_refine_ls_shift/su_max 0.097
_refine_ls_shift/su_mean 0.005
_refine_ls_structure_factor_coef Fsqd
_refine_ls_weighting_details 'calc w=1/[\s^2^(Fo^2^)+(0.0000P)^2^+0.8496P] where P=(Fo^2^+2Fc^2^)/3'
_refine_ls_weighting_scheme calc
_refine_ls_wR_factor_gt 0.0844
_refine_ls_wR_factor_ref 0.0947
_reflns_d_resolution_high 0.7392
_reflns_number_gt 5397
_reflns_number_total 6922
_reflns_threshold_expression >2sigma(I)
_cod_data_source_file jo8b01687_si_005.cif
_cod_data_source_block ak_409
_cod_original_cell_volume 1564.63(8)
_cod_original_sg_symbol_H-M 'P 21 '
_cod_database_code 4035404
_shelx_title ' Compound ak_409'
_shelx_f_calc_maximum 135.19
_shelx_f_squared_multiplier 1.000

loop_
_symmetry_equiv_pos_as_xyz
'x, y, z'
'-x, y+1/2, -z'

loop_
_atom_site_label
_atom_site_type_symbol
_atom_site_fract_x
_atom_site_fract_y
_atom_site_fract_z
_atom_site_U_iso_or_equiv
_atom_site_adp_type
_atom_site_occupancy
_atom_site_symmetry_multiplicity
_atom_site_calc_flag
_atom_site_refinement_flags
_atom_site_disorder_assembly
_atom_site_disorder_group
Zn1 Zn 0.42198(4) 0.33281(3) 0.81723(3) 0.02512(11) Uani 1 1 d . . .
Cl1 Cl 0.52694(10) 0.34118(10) 0.65724(8) 0.0411(3) Uani 1 1 d . . .
Cl2 Cl 0.55723(11) 0.24807(6) 0.95808(9) 0.0352(2) Uani 1 1 d . . .
O219 O -0.1106(3) 0.29541(17) 0.6629(2) 0.0255(6) Uani 1 1 d . . .
H219 H -0.191(5) 0.311(3) 0.651(4) 0.047(16) Uiso 1 1 d . . .
O19 O 0.2451(3) 0.5633(2) 1.0004(3) 0.0312(7) Uani 1 1 d . A .
H19 H 0.299(5) 0.600(3) 1.017(4) 0.025(13) Uiso 1 1 d . . .
C27 C -0.0051(4) 0.4398(2) 0.6405(3) 0.0214(8) Uani 1 1 d . . .
N1 N 0.4187(4) 0.4558(2) 0.8888(3) 0.0280(7) Uani 1 1 d . . .
H1 H 0.328(5) 0.476(3) 0.865(3) 0.023(11) Uiso 1 1 d . . .
C2 C 0.4583(4) 0.4627(3) 1.0208(3) 0.0261(8) Uani 1 1 d . A .
H2 H 0.4900 0.4076 1.0557 0.031 Uiso 1 1 d R . .
N21 N 0.1990(3) 0.2901(2) 0.7594(2) 0.0217(7) Uani 1 1 d . . .
H21 H 0.139(4) 0.327(3) 0.791(3) 0.028(10) Uiso 1 1 d . . .
C22 C 0.1394(4) 0.2974(2) 0.6279(3) 0.0221(8) Uani 1 1 d . A .
H22 H 0.2106 0.3295 0.5937 0.026 Uiso 1 1 d R . .
C3 C 0.5931(4) 0.5268(3) 1.0488(4) 0.0356(10) Uani 1 1 d . . .
H3A H 0.5585 0.5790 1.0781 0.043 Uiso 1 1 d R A .
H3B H 0.6745 0.5013 1.1035 0.043 Uiso 1 1 d R . .
C7 C 0.1950(4) 0.4163(3) 1.0395(3) 0.0292(9) Uani 1 1 d . A .
C213 C -0.0813(4) 0.3422(3) 0.4671(3) 0.0226(8) Uani 1 1 d . . .
C216 C -0.1930(4) 0.3373(4) 0.2257(3) 0.0358(9) Uani 1 1 d . . .
H216 H -0.2319 0.3359 0.1428 0.043 Uiso 1 1 d R . .
C215 C -0.2694(4) 0.2944(3) 0.2999(3) 0.0322(9) Uani 1 1 d . . .
H215 H -0.3619 0.2629 0.2685 0.039 Uiso 1 1 d R . .
C214 C -0.2143(4) 0.2961(2) 0.4204(3) 0.0281(8) Uani 1 1 d . . .
H214 H -0.2680 0.2660 0.4718 0.034 Uiso 1 1 d R . .
C24 C 0.2224(5) 0.1507(3) 0.6849(3) 0.0335(10) Uani 1 1 d . . .
H24A H 0.3320 0.1512 0.6914 0.040 Uiso 1 1 d R A .
H24B H 0.1870 0.0918 0.6839 0.040 Uiso 1 1 d R . .
C14 C 0.2559(5) 0.5691(3) 1.2408(4) 0.0378(10) Uani 1 1 d . . .
H14 H 0.1749 0.5987 1.1883 0.045 Uiso 1 1 d R . .
C212 C -0.1353(4) 0.4823(3) 0.6616(3) 0.0272(9) Uani 1 1 d . . .
H212 H -0.2301 0.4506 0.6534 0.033 Uiso 1 1 d R . .
C13 C 0.3467(4) 0.5102(2) 1.1969(3) 0.0258(8) Uani 1 1 d . A .
C9 C -0.0497(5) 0.3581(3) 0.9413(4) 0.0414(13) Uani 1 1 d . A .
H9 H -0.1460 0.3653 0.8872 0.050 Uiso 1 1 d R . .
C12 C 0.2283(4) 0.3352(3) 1.0916(3) 0.0349(8) Uani 1 1 d . . .
H12 H 0.3305 0.3247 1.1388 0.042 Uiso 1 1 d R . .
C210 C 0.0044(5) 0.6159(3) 0.7038(3) 0.0330(10) Uani 1 1 d . . .
H210 H 0.0076 0.6758 0.7265 0.040 Uiso 1 1 d R . .
C26 C -0.0170(3) 0.3446(3) 0.5999(3) 0.0206(8) Uani 1 1 d . . .
C217 C -0.0608(5) 0.3832(3) 0.2715(3) 0.0372(10) Uani 1 1 d . . .
H217 H -0.0057 0.4117 0.2195 0.045 Uiso 1 1 d R . .
C25 C 0.1819(4) 0.1972(2) 0.7884(3) 0.0292(9) Uani 1 1 d . . .
H25A H 0.2514 0.1838 0.8605 0.035 Uiso 1 1 d R . .
H25B H 0.0780 0.1864 0.7965 0.035 Uiso 1 1 d R . .
C6 C 0.3118(4) 0.4892(2) 1.0656(3) 0.0252(8) Uani 1 1 d . . .
C211 C -0.1305(5) 0.5690(3) 0.6927(3) 0.0333(10) Uani 1 1 d . . .
H211 H -0.2209 0.5973 0.7076 0.040 Uiso 1 1 d R . .
C23 C 0.1358(5) 0.2036(3) 0.5826(3) 0.0306(9) Uani 1 1 d . A .
H23A H 0.0308 0.1850 0.5587 0.037 Uiso 1 1 d R . .
H23B H 0.1855 0.2015 0.5170 0.037 Uiso 1 1 d R . .
C11 C 0.1248(6) 0.2675(3) 1.0696(4) 0.0433(11) Uani 1 1 d . A .
H11 H 0.1492 0.2130 1.1088 0.052 Uiso 1 1 d R . .
C8 C 0.0523(4) 0.4269(3) 0.9639(3) 0.0326(9) Uani 1 1 d . . .
H8 H 0.0253 0.4821 0.9272 0.039 Uiso 1 1 d R A .
C18 C 0.4634(5) 0.4686(3) 1.2758(3) 0.0360(10) Uani 1 1 d . . .
H18 H 0.5299 0.4287 1.2468 0.043 Uiso 1 1 d R A .
C10 C -0.0167(5) 0.2792(3) 0.9936(4) 0.0428(12) Uani 1 1 d . . .
H10 H -0.0903 0.2329 0.9772 0.051 Uiso 1 1 d R A .
C28 C 0.1306(4) 0.4881(3) 0.6500(3) 0.0280(9) Uani 1 1 d . . .
H28 H 0.2203 0.4603 0.6329 0.034 Uiso 1 1 d R A .
C29 C 0.1340(5) 0.5748(3) 0.6821(3) 0.0335(10) Uani 1 1 d . . .
H29 H 0.2290 0.6061 0.6885 0.040 Uiso 1 1 d R . .
C16 C 0.3966(6) 0.5452(3) 1.4357(4) 0.0475(12) Uani 1 1 d . . .
H16 H 0.4133 0.5569 1.5180 0.057 Uiso 1 1 d R A .
C17 C 0.4868(5) 0.4855(3) 1.3940(4) 0.0451(12) Uani 1 1 d . A .
H17 H 0.5668 0.4557 1.4474 0.054 Uiso 1 1 d R . .
C15 C 0.2823(6) 0.5875(3) 1.3593(4) 0.0467(12) Uani 1 1 d . A .
H15 H 0.2194 0.6293 1.3887 0.056 Uiso 1 1 d R . .
C218 C -0.0051(4) 0.3860(3) 0.3920(3) 0.0304(9) Uani 1 1 d . . .
H218 H 0.0846 0.4197 0.4240 0.036 Uiso 1 1 d R A .
C4 C 0.6532(8) 0.5288(5) 0.9429(5) 0.0357(16) Uani 0.65 1 d P A 1
H4A H 0.7182 0.4789 0.9380 0.043 Uiso 0.65 1 calc PR A 1
H4B H 0.7116 0.5814 0.9381 0.043 Uiso 0.65 1 calc PR A 1
C5 C 0.5087(10) 0.5263(6) 0.8481(6) 0.0324(18) Uani 0.65 1 d P A 1
H5A H 0.4539 0.5810 0.8427 0.039 Uiso 0.65 1 calc PR A 1
H5B H 0.5323 0.5126 0.7726 0.039 Uiso 0.65 1 calc PR A 1
C4' C 0.5964(17) 0.5763(10) 0.9188(11) 0.041(3) Uiso 0.35 1 d P A 2
H4'1 H 0.5230 0.6236 0.9033 0.049 Uiso 0.35 1 calc PR A 2
H4'2 H 0.6983 0.5975 0.9156 0.049 Uiso 0.35 1 calc PR A 2
C5' C 0.550(2) 0.5017(12) 0.8365(15) 0.038(5) Uiso 0.35 1 d P A 2
H5'1 H 0.6357 0.4627 0.8364 0.045 Uiso 0.35 1 calc PR A 2
H5'2 H 0.5107 0.5219 0.7574 0.045 Uiso 0.35 1 calc PR A 2

loop_
_atom_site_aniso_label
_atom_site_aniso_U_11
_atom_site_aniso_U_22
_atom_site_aniso_U_33
_atom_site_aniso_U_23
_atom_site_aniso_U_13
_atom_site_aniso_U_12
Zn1 0.01858(19) 0.0283(2) 0.02768(19) -0.0031(2) 0.00275(14) 0.0001(2)
Cl1 0.0230(4) 0.0655(8) 0.0377(5) -0.0041(7) 0.0127(3) -0.0041(6)
Cl2 0.0307(5) 0.0248(5) 0.0427(6) -0.0041(5) -0.0098(4) 0.0037(4)
O219 0.0157(14) 0.0293(15) 0.0319(14) 0.0036(12) 0.0058(11) -0.0033(12)
O19 0.0297(17) 0.0211(16) 0.0388(16) 0.0054(14) -0.0025(13) 0.0030(14)
C27 0.0226(19) 0.023(2) 0.0167(17) 0.0026(15) 0.0003(14) 0.0031(15)
N1 0.0273(19) 0.0262(19) 0.0287(17) 0.0014(15) 0.0013(14) -0.0071(15)
C2 0.027(2) 0.022(2) 0.0275(19) -0.0058(17) 0.0012(15) -0.0010(16)
N21 0.0140(15) 0.0266(17) 0.0236(15) -0.0029(14) 0.0015(11) 0.0038(13)
C22 0.0190(18) 0.0236(19) 0.0234(17) -0.0013(16) 0.0040(13) -0.0011(15)
C3 0.026(2) 0.029(2) 0.047(3) -0.010(2) -0.0050(18) -0.0016(18)
C7 0.025(2) 0.032(2) 0.031(2) -0.0050(19) 0.0077(16) 0.0032(18)
C213 0.0206(16) 0.023(2) 0.0238(15) -0.0071(19) 0.0034(12) 0.0035(18)
C216 0.037(2) 0.042(2) 0.0254(17) -0.004(3) -0.0019(15) 0.018(3)
C215 0.024(2) 0.030(2) 0.037(2) -0.008(2) -0.0068(16) 0.0067(17)
C214 0.026(2) 0.0230(19) 0.0335(19) -0.0004(18) 0.0024(15) 0.0023(16)
C24 0.033(2) 0.024(2) 0.041(2) 0.001(2) 0.0019(18) 0.0028(19)
C14 0.038(2) 0.037(3) 0.038(2) 0.000(2) 0.0061(19) 0.009(2)
C212 0.021(2) 0.031(2) 0.030(2) 0.0027(18) 0.0072(15) 0.0029(17)
C13 0.027(2) 0.0160(19) 0.034(2) -0.0020(17) 0.0061(16) 0.0012(15)
C9 0.030(2) 0.060(4) 0.037(2) -0.016(2) 0.0134(18) -0.009(2)
C12 0.036(2) 0.029(2) 0.041(2) 0.002(3) 0.0098(16) -0.004(3)
C210 0.045(3) 0.023(2) 0.031(2) 0.0004(19) 0.0084(18) 0.0012(19)
C26 0.0175(15) 0.021(2) 0.0226(15) 0.0016(18) 0.0032(12) 0.0006(16)
C217 0.038(2) 0.049(3) 0.0255(19) 0.000(2) 0.0074(17) 0.004(2)
C25 0.025(2) 0.024(2) 0.036(2) 0.0057(18) 0.0008(16) 0.0003(17)
C6 0.025(2) 0.0187(19) 0.029(2) 0.0038(17) 0.0003(15) 0.0029(16)
C211 0.035(2) 0.030(2) 0.037(2) -0.0014(19) 0.0135(18) 0.0065(19)
C23 0.029(2) 0.033(2) 0.027(2) -0.0032(19) 0.0011(16) 0.0035(18)
C11 0.052(3) 0.028(3) 0.055(3) 0.000(2) 0.024(2) -0.008(2)
C8 0.028(2) 0.036(2) 0.034(2) -0.003(2) 0.0053(17) -0.0030(19)
C18 0.036(2) 0.035(3) 0.036(2) 0.000(2) 0.0043(18) 0.0107(19)
C10 0.044(3) 0.043(3) 0.050(3) -0.017(2) 0.028(2) -0.020(2)
C28 0.020(2) 0.027(2) 0.035(2) 0.0022(19) 0.0017(16) 0.0016(17)
C29 0.032(2) 0.030(2) 0.037(2) 0.0012(19) 0.0033(18) -0.0060(19)
C16 0.060(3) 0.049(3) 0.034(2) -0.007(2) 0.011(2) -0.002(3)
C17 0.045(3) 0.056(3) 0.031(2) 0.003(2) -0.0015(19) 0.007(2)
C15 0.060(3) 0.039(3) 0.044(3) -0.006(2) 0.020(2) 0.008(2)
C218 0.024(2) 0.040(3) 0.0265(19) -0.0026(19) 0.0050(16) -0.0017(18)
C4 0.031(4) 0.040(4) 0.040(4) -0.011(4) 0.016(3) -0.018(3)
C5 0.043(5) 0.027(4) 0.030(4) 0.007(3) 0.015(4) -0.012(4)

loop_
_atom_type_symbol
_atom_type_description
_atom_type_scat_dispersion_real
_atom_type_scat_dispersion_imag
_atom_type_scat_source
C C 0.0033 0.0016 'International Tables Vol C Tables 4.2.6.8 and 6.1.1.4'
H H 0.0000 0.0000 'International Tables Vol C Tables 4.2.6.8 and 6.1.1.4'
Cl Cl 0.1484 0.1585 'International Tables Vol C Tables 4.2.6.8 and 6.1.1.4'
N N 0.0061 0.0033 'International Tables Vol C Tables 4.2.6.8 and 6.1.1.4'
O O 0.0106 0.0060 'International Tables Vol C Tables 4.2.6.8 and 6.1.1.4'
Zn Zn 0.2839 1.4301 'International Tables Vol C Tables 4.2.6.8 and 6.1.1.4'

loop_
_geom_angle_atom_site_label_1
_geom_angle_atom_site_label_2
_geom_angle_atom_site_label_3
_geom_angle
N21 Zn1 N1 109.40(13)
N21 Zn1 Cl2 112.78(9)
N1 Zn1 Cl2 106.59(10)
N21 Zn1 Cl1 106.10(9)
N1 Zn1 Cl1 108.90(10)
Cl2 Zn1 Cl1 113.02(4)
C26 O219 H219 112(4)
C6 O19 H19 107(3)
C212 C27 C28 117.8(4)
C212 C27 C26 119.7(3)
C28 C27 C26 122.3(3)
C5 N1 C2 104.3(4)
C5 N1 C5' 20.7(6)
C2 N1 C5' 108.9(7)
C5 N1 Zn1 119.1(4)
C2 N1 Zn1 117.1(2)
C5' N1 Zn1 100.4(6)
C5 N1 H1 99(3)
C2 N1 H1 109(2)
C5' N1 H1 115(3)
Zn1 N1 H1 107(3)
N1 C2 C3 105.8(3)
N1 C2 C6 109.0(3)
C3 C2 C6 115.4(3)
N1 C2 H2 111.0
C3 C2 H2 109.3
C6 C2 H2 106.4
C25 N21 C22 105.6(3)
C25 N21 Zn1 111.7(2)
C22 N21 Zn1 114.8(2)
C25 N21 H21 114(3)
C22 N21 H21 104(2)
Zn1 N21 H21 106(2)
N21 C22 C23 104.9(3)
N21 C22 C26 111.2(3)
C23 C22 C26 114.6(3)
C4 C3 C2 103.8(4)
C4 C3 C4' 31.9(5)
C2 C3 C4' 104.6(5)
C4 C3 H3A 119.5
C2 C3 H3A 109.1
C4' C3 H3A 90.4
C4 C3 H3B 102.9
C2 C3 H3B 109.4
C4' C3 H3B 129.6
H3A C3 H3B 111.5
C12 C7 C8 117.6(4)
C12 C7 C6 120.1(3)
C8 C7 C6 122.3(4)
C218 C213 C214 119.0(3)
C218 C213 C26 119.8(3)
C214 C213 C26 121.2(3)
C215 C216 C217 119.5(3)
C215 C216 H216 120.2
C217 C216 H216 120.3
C216 C215 C214 120.8(4)
C216 C215 H215 119.7
C214 C215 H215 119.5
C213 C214 C215 120.1(4)
C213 C214 H214 119.5
C215 C214 H214 120.4
C25 C24 C23 102.1(3)
C25 C24 H24A 109.6
C23 C24 H24A 113.4
C25 C24 H24B 109.2
C23 C24 H24B 112.7
H24A C24 H24B 109.5
C13 C14 C15 120.9(4)
C13 C14 H14 119.6
C15 C14 H14 119.5
C211 C212 C27 121.3(4)
C211 C212 H212 119.8
C27 C212 H212 118.9
C14 C13 C18 118.0(4)
C14 C13 C6 119.7(3)
C18 C13 C6 122.3(3)
C10 C9 C8 121.6(4)
C10 C9 H9 118.6
C8 C9 H9 119.8
C11 C12 C7 121.5(4)
C11 C12 H12 119.2
C7 C12 H12 119.1
C211 C210 C29 118.7(4)
C211 C210 H210 120.4
C29 C210 H210 120.9
O219 C26 C213 111.7(3)
O219 C26 C27 110.9(3)
C213 C26 C27 108.8(3)
O219 C26 C22 103.3(3)
C213 C26 C22 109.6(3)
C27 C26 C22 112.5(3)
C216 C217 C218 120.3(4)
C216 C217 H217 119.4
C218 C217 H217 120.2
N21 C25 C24 102.9(3)
N21 C25 H25A 109.3
C24 C25 H25A 112.6
N21 C25 H25B 109.5
C24 C25 H25B 112.7
H25A C25 H25B 109.5
O19 C6 C7 107.0(3)
O19 C6 C13 109.9(3)
C7 C6 C13 110.3(3)
O19 C6 C2 108.3(3)
C7 C6 C2 108.8(3)
C13 C6 C2 112.4(3)
C210 C211 C212 120.6(4)
C210 C211 H211 119.0
C212 C211 H211 120.3
C24 C23 C22 105.2(3)
C24 C23 H23A 111.9
C22 C23 H23A 109.4
C24 C23 H23B 111.7
C22 C23 H23B 109.0
H23A C23 H23B 109.5
C12 C11 C10 120.0(4)
C12 C11 H11 119.8
C10 C11 H11 120.2
C9 C8 C7 120.3(4)
C9 C8 H8 120.0
C7 C8 H8 119.7
C17 C18 C13 121.0(4)
C17 C18 H18 119.7
C13 C18 H18 119.3
C9 C10 C11 118.9(4)
C9 C10 H10 119.8
C11 C10 H10 121.2
C29 C28 C27 120.3(4)
C29 C28 H28 120.9
C27 C28 H28 118.8
C210 C29 C28 121.2(4)
C210 C29 H29 120.4
C28 C29 H29 118.4
C15 C16 C17 119.8(4)
C15 C16 H16 120.3
C17 C16 H16 119.9
C16 C17 C18 120.1(4)
C16 C17 H17 119.9
C18 C17 H17 120.0
C16 C15 C14 120.3(4)
C16 C15 H15 119.6
C14 C15 H15 120.2
C213 C218 C217 120.4(4)
C213 C218 H218 119.3
C217 C218 H218 120.3
C3 C4 C5 102.8(5)
C3 C4 H4A 111.2
C5 C4 H4A 111.2
C3 C4 H4B 111.2
C5 C4 H4B 111.2
H4A C4 H4B 109.1
N1 C5 C4 102.4(5)
N1 C5 H5A 111.3
C4 C5 H5A 111.3
N1 C5 H5B 111.3
C4 C5 H5B 111.3
H5A C5 H5B 109.2
C5' C4' C3 100.1(11)
C5' C4' H4'1 111.7
C3 C4' H4'1 111.8
C5' C4' H4'2 111.8
C3 C4' H4'2 111.8
H4'1 C4' H4'2 109.5
C4' C5' N1 102.8(11)
C4' C5' H5'1 111.2
N1 C5' H5'1 111.2
C4' C5' H5'2 111.2
N1 C5' H5'2 111.2
H5'1 C5' H5'2 109.1

loop_
_geom_bond_atom_site_label_1
_geom_bond_atom_site_label_2
_geom_bond_distance
Zn1 N21 2.064(3)
Zn1 N1 2.076(3)
Zn1 Cl2 2.2471(10)
Zn1 Cl1 2.2554(9)
O219 C26 1.435(4)
O219 H219 0.74(4)
O19 C6 1.432(4)
O19 H19 0.74(4)
C27 C212 1.392(5)
C27 C28 1.401(5)
C27 C26 1.539(5)
N1 C5 1.483(8)
N1 C2 1.513(5)
N1 C5' 1.588(18)
N1 H1 0.86(4)
C2 C3 1.535(5)
C2 C6 1.552(5)
C2 H2 0.9594
N21 C25 1.487(5)
N21 C22 1.524(4)
N21 H21 0.90(4)
C22 C23 1.538(5)
C22 C26 1.542(5)
C3 C4 1.444(7)
C3 C4' 1.706(14)
C3 H3A 0.9504
C3 H3B 0.9460
C7 C12 1.396(6)
C7 C8 1.398(5)
C7 C6 1.517(5)
C213 C218 1.387(5)
C213 C214 1.391(5)
C213 C26 1.540(4)
C216 C215 1.374(6)
C216 C217 1.381(6)
C216 H216 0.9598
C215 C214 1.393(5)
C215 H215 0.9598
C214 H214 0.9590
C24 C25 1.510(5)
C24 C23 1.520(5)
C24 H24A 0.9600
C24 H24B 0.9601
C14 C13 1.380(6)
C14 C15 1.386(6)
C14 H14 0.9598
C212 C211 1.384(5)
C212 H212 0.9607
C13 C18 1.394(5)
C13 C6 1.536(5)
C9 C10 1.365(6)
C9 C8 1.384(6)
C9 H9 0.9600
C12 C11 1.379(6)
C12 H12 0.9739
C210 C211 1.382(6)
C210 C29 1.381(6)
C210 H210 0.9597
C217 C218 1.395(5)
C217 H217 0.9602
C25 H25A 0.9595
C25 H25B 0.9603
C211 H211 0.9596
C23 H23A 0.9602
C23 H23B 0.9593
C11 C10 1.394(7)
C11 H11 0.9604
C8 H8 0.9611
C18 C17 1.380(5)
C18 H18 0.9601
C10 H10 0.9601
C28 C29 1.388(6)
C28 H28 0.9601
C29 H29 0.9609
C16 C15 1.372(6)
C16 C17 1.372(7)
C16 H16 0.9596
C17 H17 0.9610
C15 H15 0.9607
C218 H218 0.9601
C4 C5 1.514(10)
C4 H4A 0.9700
C4 H4B 0.9700
C5 H5A 0.9700
C5 H5B 0.9700
C4' C5' 1.50(2)
C4' H4'1 0.9700
C4' H4'2 0.9700
C5' H5'1 0.9700
C5' H5'2 0.9700

loop_
_geom_torsion_atom_site_label_1
_geom_torsion_atom_site_label_2
_geom_torsion_atom_site_label_3
_geom_torsion_atom_site_label_4
_geom_torsion
N21 Zn1 N1 C5 -128.2(4)
Cl2 Zn1 N1 C5 109.5(4)
Cl1 Zn1 N1 C5 -12.7(4)
N21 Zn1 N1 C2 104.7(3)
Cl2 Zn1 N1 C2 -17.5(3)
Cl1 Zn1 N1 C2 -139.8(2)
N21 Zn1 N1 C5' -137.7(7)
Cl2 Zn1 N1 C5' 100.1(7)
Cl1 Zn1 N1 C5' -22.1(7)
C5 N1 C2 C3 -10.3(5)
C5' N1 C2 C3 10.9(7)
Zn1 N1 C2 C3 123.8(3)
C5 N1 C2 C6 114.4(5)
C5' N1 C2 C6 135.5(7)
Zn1 N1 C2 C6 -111.6(3)
N1 Zn1 N21 C25 -138.4(2)
Cl2 Zn1 N21 C25 -20.0(3)
Cl1 Zn1 N21 C25 104.3(2)
N1 Zn1 N21 C22 101.4(2)
Cl2 Zn1 N21 C22 -140.2(2)
Cl1 Zn1 N21 C22 -15.9(3)
C25 N21 C22 C23 -16.5(3)
Zn1 N21 C22 C23 107.0(3)
C25 N21 C22 C26 108.0(3)
Zn1 N21 C22 C26 -128.6(3)
N1 C2 C3 C4 -18.4(5)
C6 C2 C3 C4 -139.0(4)
N1 C2 C3 C4' 14.5(6)
C6 C2 C3 C4' -106.1(6)
C217 C216 C215 C214 -0.5(6)
C218 C213 C214 C215 -0.1(6)
C26 C213 C214 C215 -179.4(3)
C216 C215 C214 C213 0.5(6)
C28 C27 C212 C211 -1.1(5)
C26 C27 C212 C211 -176.8(3)
C15 C14 C13 C18 1.3(6)
C15 C14 C13 C6 178.3(4)
C8 C7 C12 C11 0.1(6)
C6 C7 C12 C11 -179.9(3)
C218 C213 C26 O219 -179.6(3)
C214 C213 C26 O219 -0.3(5)
C218 C213 C26 C27 57.7(4)
C214 C213 C26 C27 -123.0(4)
C218 C213 C26 C22 -65.7(5)
C214 C213 C26 C22 113.6(4)
C212 C27 C26 O219 -41.6(4)
C28 C27 C26 O219 142.8(3)
C212 C27 C26 C213 81.6(4)
C28 C27 C26 C213 -94.0(4)
C212 C27 C26 C22 -156.8(3)
C28 C27 C26 C22 27.6(4)
N21 C22 C26 O219 -54.9(3)
C23 C22 C26 O219 63.8(3)
N21 C22 C26 C213 -174.1(3)
C23 C22 C26 C213 -55.4(4)
N21 C22 C26 C27 64.7(4)
C23 C22 C26 C27 -176.5(3)
C215 C216 C217 C218 0.1(7)
C22 N21 C25 C24 37.8(3)
Zn1 N21 C25 C24 -87.6(3)
C23 C24 C25 N21 -44.1(4)
C12 C7 C6 O19 -179.8(3)
C8 C7 C6 O19 0.2(5)
C12 C7 C6 C13 -60.3(4)
C8 C7 C6 C13 119.7(4)
C12 C7 C6 C2 63.4(4)
C8 C7 C6 C2 -116.6(4)
C14 C13 C6 O19 30.3(5)
C18 C13 C6 O19 -152.9(4)
C14 C13 C6 C7 -87.4(4)
C18 C13 C6 C7 89.4(4)
C14 C13 C6 C2 151.0(4)
C18 C13 C6 C2 -32.2(5)
N1 C2 C6 O19 -50.3(4)
C3 C2 C6 O19 68.5(4)
N1 C2 C6 C7 65.7(4)
C3 C2 C6 C7 -175.5(3)
N1 C2 C6 C13 -171.9(3)
C3 C2 C6 C13 -53.1(4)
C29 C210 C211 C212 0.6(6)
C27 C212 C211 C210 0.0(6)
C25 C24 C23 C22 33.6(4)
N21 C22 C23 C24 -10.9(4)
C26 C22 C23 C24 -133.1(3)
C7 C12 C11 C10 0.1(6)
C10 C9 C8 C7 1.7(6)
C12 C7 C8 C9 -1.0(6)
C6 C7 C8 C9 179.0(4)
C14 C13 C18 C17 0.3(6)
C6 C13 C18 C17 -176.5(4)
C8 C9 C10 C11 -1.5(7)
C12 C11 C10 C9 0.5(6)
C212 C27 C28 C29 1.5(5)
C26 C27 C28 C29 177.2(3)
C211 C210 C29 C28 -0.1(6)
C27 C28 C29 C210 -1.0(6)
C15 C16 C17 C18 0.5(8)
C13 C18 C17 C16 -1.2(7)
C17 C16 C15 C14 1.2(7)
C13 C14 C15 C16 -2.1(7)
C214 C213 C218 C217 -0.3(6)
C26 C213 C218 C217 179.0(4)
C216 C217 C218 C213 0.3(6)
C2 C3 C4 C5 39.4(6)
C4' C3 C4 C5 -56.2(10)
C2 N1 C5 C4 33.8(7)
C5' N1 C5 C4 -72(2)
Zn1 N1 C5 C4 -99.0(5)
C3 C4 C5 N1 -46.5(7)
C4 C3 C4' C5' 57.1(11)
C2 C3 C4' C5' -35.7(11)
C3 C4' C5' N1 40.7(12)
C5 N1 C5' C4' 45.2(19)
C2 N1 C5' C4' -35.1(12)
Zn1 N1 C5' C4' -158.6(10)
